data_4100957
loop_
_publ_author_name
'Li, Lei'
'Narducci Sarjeant, Amy A.'
'Vance, Michael A.'
'Zakharov, Lev. N.'
'Rheingold, Arnold L.'
'Solomon, Edward I.'
'Karlin, Kenneth D.'

_journal_name_full 'Journal of the American Chemical Society'
_journal_year 2005
_chemical_formula_sum 'C20 H22 Cl N O2'
_chemical_formula_weight 343.84
_space_group_IT_number 145
_symmetry_cell_setting trigonal
_symmetry_space_group_name_Hall 'P 32'
_symmetry_space_group_name_H-M 'P 32'
_cell_angle_alpha 90.00
_cell_angle_beta 90.00
_cell_angle_gamma 120.00
_cell_formula_units_Z 3
_cell_length_a 11.4597(16)
_cell_length_b 11.4597(16)
_cell_length_c 12.611(3)
_cell_measurement_temperature 296(2)
_cell_volume 1434.3(4)
_diffrn_ambient_temperature 296(2)
_exptl_crystal_density_diffrn 1.194
_exptl_crystal_density_meas 0
_cod_depositor_comments
;
The following automatic conversions were performed:
'_symmetry_cell_setting' value 'Trigonal' changed to 'trigonal' according
to '/home/saulius/struct/CIF-dictionaries/cif_core.dic' dictionary named
'cif_core.dic' version 2.4.1 from 2010-06-29.

Automatic conversion script
Id: cif_fix_enum 1527 2010-12-29 10:47:43Z saulius 
;
_cod_database_code 4100957

loop_
_symmetry_equiv_pos_as_xyz
'x, y, z'
'-y, x-y, z+2/3'
'-x+y, -x, z+1/3'

loop_
_atom_site_label
_atom_site_type_symbol
_atom_site_fract_x
_atom_site_fract_y
_atom_site_fract_z
_atom_site_U_iso_or_equiv
_atom_site_adp_type
_atom_site_occupancy
_atom_site_symmetry_multiplicity
_atom_site_calc_flag
_atom_site_refinement_flags
_atom_site_disorder_assembly
_atom_site_disorder_group
Cl1 Cl 0.99055(11) 0.60447(12) 0.27863(6) 0.1235(4) Uani 1 1 d . . .
O1 O 0.6774(2) 0.38785(19) 0.72710(12) 0.0687(5) Uani 1 1 d . . .
O2 O 0.9671(2) 0.4377(2) 0.65838(16) 0.0924(7) Uani 1 1 d . . .
N1 N 0.7695(2) 0.5024(2) 0.87996(16) 0.0667(6) Uani 1 1 d . . .
H1 H 0.7218 0.4383 0.9236 0.080 Uiso 1 1 calc R . .
C1 C 0.9182(4) 0.6744(4) 1.0111(2) 0.0955(11) Uani 1 1 d . . .
H1A H 0.8815 0.6187 1.0698 0.115 Uiso 1 1 calc R . .
C2 C 1.0231(5) 0.8053(5) 1.0216(3) 0.1122(13) Uani 1 1 d . . .
H2 H 1.0578 0.8383 1.0887 0.135 Uiso 1 1 calc R . .
C3 C 1.0761(4) 0.8866(4) 0.9359(3) 0.1112(13) Uani 1 1 d . . .
H3 H 1.1459 0.9747 0.9451 0.133 Uiso 1 1 calc R . .
C4 C 1.0279(3) 0.8400(4) 0.8344(3) 0.0882(9) Uani 1 1 d . . .
H4 H 1.0657 0.8956 0.7757 0.106 Uiso 1 1 calc R . .
C5 C 0.9236(3) 0.7107(3) 0.8226(2) 0.0661(7) Uani 1 1 d . . .
C6 C 0.8704(3) 0.6296(3) 0.9112(2) 0.0704(8) Uani 1 1 d . . .
C7 C 0.7546(3) 0.4905(3) 0.77380(18) 0.0587(7) Uani 1 1 d . . .
C8 C 0.8512(3) 0.6287(3) 0.72623(19) 0.0619(7) Uani 1 1 d . . .
C9 C 0.7785(3) 0.6789(3) 0.6426(2) 0.0716(8) Uani 1 1 d . . .
C10 C 0.8226(3) 0.6127(3) 0.55616(18) 0.0636(7) Uani 1 1 d . . .
H10 H 0.7534 0.5173 0.5526 0.076 Uiso 1 1 calc R . .
C11 C 0.9321(3) 0.6245(3) 0.63066(18) 0.0577(7) Uani 1 1 d . . .
H11 H 1.0110 0.7145 0.6219 0.069 Uiso 1 1 calc R . .
C12 C 0.9721(3) 0.5244(3) 0.6026(2) 0.0647(7) Uani 1 1 d . . .
C13 C 1.0214(3) 0.5425(3) 0.4849(2) 0.0715(8) Uani 1 1 d . . .
C14 C 0.9221(3) 0.5603(3) 0.4116(2) 0.0788(9) Uani 1 1 d . . .
H14 H 0.8408 0.4715 0.4063 0.095 Uiso 1 1 calc R . .
C15 C 0.8759(3) 0.6570(3) 0.4455(2) 0.0771(9) Uani 1 1 d . . .
H15A H 0.9503 0.7490 0.4453 0.093 Uiso 1 1 calc R . .
H15B H 0.8057 0.6508 0.3988 0.093 Uiso 1 1 calc R . .
C16 C 0.6284(4) 0.6235(4) 0.6573(3) 0.0976(11) Uani 1 1 d . . .
H16A H 0.6130 0.6560 0.7230 0.146 Uiso 1 1 calc R . .
H16B H 0.5828 0.5268 0.6586 0.146 Uiso 1 1 calc R . .
H16C H 0.5944 0.6526 0.5997 0.146 Uiso 1 1 calc R . .
C17 C 0.8522(4) 0.8312(3) 0.6330(3) 0.1075(12) Uani 1 1 d . . .
H17A H 0.9458 0.8638 0.6186 0.161 Uiso 1 1 calc R . .
H17B H 0.8438 0.8696 0.6982 0.161 Uiso 1 1 calc R . .
H17C H 0.8138 0.8567 0.5761 0.161 Uiso 1 1 calc R . .
C18 C 1.0267(4) 0.4177(4) 0.4507(3) 0.1169(13) Uani 1 1 d . . .
H18A H 1.0663 0.4321 0.3814 0.175 Uiso 1 1 calc R . .
H18B H 0.9370 0.3415 0.4488 0.175 Uiso 1 1 calc R . .
H18C H 1.0801 0.4008 0.5003 0.175 Uiso 1 1 calc R . .
C19 C 1.1592(4) 0.6661(4) 0.4836(2) 0.0894(10) Uani 1 1 d . . .
H19 H 1.1664 0.7406 0.4480 0.107 Uiso 1 1 calc R . .
C20 C 1.2663(6) 0.6810(6) 0.5252(5) 0.191(3) Uani 1 1 d . . .
H20A H 1.2652 0.6100 0.5618 0.229 Uiso 1 1 calc R . .
H20B H 1.3461 0.7629 0.5190 0.229 Uiso 1 1 calc R . .

loop_
_atom_site_aniso_label
_atom_site_aniso_U_11
_atom_site_aniso_U_22
_atom_site_aniso_U_33
_atom_site_aniso_U_23
_atom_site_aniso_U_13
_atom_site_aniso_U_12
Cl1 0.1349(9) 0.1510(9) 0.0475(4) 0.0096(5) 0.0123(5) 0.0437(7)
O1 0.0856(14) 0.0623(12) 0.0490(10) -0.0003(9) -0.0072(9) 0.0300(11)
O2 0.1295(18) 0.0891(16) 0.0802(14) 0.0296(13) 0.0251(13) 0.0707(15)
N1 0.0755(16) 0.0817(17) 0.0440(12) 0.0010(11) -0.0011(11) 0.0401(14)
C1 0.106(3) 0.140(4) 0.0520(17) -0.025(2) -0.0123(17) 0.071(3)
C2 0.116(3) 0.146(4) 0.072(3) -0.044(3) -0.016(2) 0.063(3)
C3 0.107(3) 0.105(3) 0.106(3) -0.049(3) -0.018(2) 0.041(2)
C4 0.096(2) 0.071(2) 0.085(2) -0.0217(18) -0.0078(18) 0.033(2)
C5 0.0760(19) 0.071(2) 0.0572(16) -0.0119(14) -0.0054(14) 0.0412(17)
C6 0.080(2) 0.089(2) 0.0516(15) -0.0172(16) -0.0077(15) 0.0491(19)
C7 0.0739(19) 0.072(2) 0.0434(13) -0.0024(14) -0.0038(13) 0.0466(18)
C8 0.082(2) 0.0595(17) 0.0466(13) -0.0023(13) -0.0075(13) 0.0373(16)
C9 0.093(2) 0.0628(19) 0.0716(17) 0.0051(14) -0.0081(15) 0.0481(17)
C10 0.0744(19) 0.0620(17) 0.0495(14) 0.0123(12) -0.0040(13) 0.0305(16)
C11 0.0731(18) 0.0515(15) 0.0455(13) 0.0056(11) 0.0007(12) 0.0289(14)
C12 0.081(2) 0.0573(18) 0.0539(15) 0.0098(14) 0.0036(14) 0.0329(16)
C13 0.088(2) 0.0623(19) 0.0550(15) -0.0019(14) 0.0088(15) 0.0309(19)
C14 0.084(2) 0.082(2) 0.0426(14) 0.0038(14) 0.0055(14) 0.0206(18)
C15 0.082(2) 0.078(2) 0.0514(15) 0.0163(14) -0.0112(14) 0.0252(18)
C16 0.099(3) 0.118(3) 0.102(3) 0.006(2) -0.005(2) 0.074(2)
C17 0.150(3) 0.077(2) 0.115(3) 0.0043(19) -0.020(2) 0.070(2)
C18 0.159(4) 0.099(3) 0.095(3) -0.015(2) 0.021(2) 0.066(3)
C19 0.087(3) 0.087(2) 0.073(2) 0.0032(17) 0.0050(18) 0.027(2)
C20 0.113(4) 0.188(6) 0.217(7) 0.054(5) -0.042(4) 0.034(4)

loop_
_geom_bond_atom_site_label_1
_geom_bond_atom_site_label_2
_geom_bond_distance
_geom_bond_site_symmetry_2
_geom_bond_publ_flag
Cl1 C14 1.812(3) . ?
O1 C7 1.213(3) . ?
O2 C12 1.195(3) . ?
N1 C7 1.348(3) . ?
N1 C6 1.389(4) . ?
C1 C6 1.367(4) . ?
C1 C2 1.382(6) . ?
C2 C3 1.356(6) . ?
C3 C4 1.391(5) . ?
C4 C5 1.370(4) . ?
C5 C6 1.384(4) . ?
C5 C8 1.507(4) . ?
C7 C8 1.530(4) . ?
C8 C11 1.536(4) . ?
C8 C9 1.617(4) . ?
C9 C17 1.517(4) . ?
C9 C16 1.518(5) . ?
C9 C10 1.549(4) . ?
C10 C15 1.506(4) . ?
C10 C11 1.519(4) . ?
C11 C12 1.475(4) . ?
C12 C13 1.565(4) . ?
C13 C19 1.504(4) . ?
C13 C18 1.523(5) . ?
C13 C14 1.557(4) . ?
C14 C15 1.509(4) . ?
C19 C20 1.265(6) . ?

loop_
_cod_related_entry_id
_cod_related_entry_database
_cod_related_entry_code
1 ChemSpider 30659955
